data_1545419
loop_
_publ_author_name
'Lin, Fei'
'Wang, Meiyan'
'Pan, Yupeng'
'Tang, Tao'
'Cui, Dongmei'
'Liu, Bo'

_publ_section_title
;
 Sequence and Regularity Controlled Coordination Copolymerization of
 Butadiene and Styrene: Strategy and Mechanism
;
_journal_issue 3
_journal_name_full Macromolecules
_journal_page_first 849
_journal_paper_doi 10.1021/acs.macromol.6b02413
_journal_volume 50
_journal_year 2017
_chemical_formula_sum 'C36 H44 N O Si2 Tm'
_chemical_formula_weight 731.83
_chemical_name_systematic
;
 ?
;
_space_group_crystal_system monoclinic
_space_group_IT_number 14
_space_group_name_Hall '-P 2ybc'
_space_group_name_H-M_alt 'P 1 21/c 1'
_symmetry_space_group_name_Hall '-P 2ybc'
_symmetry_space_group_name_H-M 'P 1 21/c 1'
_atom_sites_solution_hydrogens geom
_audit_creation_method SHELXL-2014
_cell_angle_alpha 90
_cell_angle_beta 100.1500(10)
_cell_angle_gamma 90
_cell_formula_units_Z 4
_cell_length_a 16.5773(12)
_cell_length_b 9.9339(7)
_cell_length_c 20.9573(14)
_cell_measurement_reflns_used 8153
_cell_measurement_temperature 273(2)
_cell_measurement_theta_max 26.23
_cell_measurement_theta_min 2.28
_cell_volume 3397.2(4)
_computing_structure_refinement 'SHELXL-2014 (Sheldrick, 2014)'
_diffrn_ambient_temperature 273(2)
_diffrn_measured_fraction_theta_full 0.999
_diffrn_measured_fraction_theta_max 0.994
_diffrn_measurement_device_type 'CCD area detector'
_diffrn_radiation_type MoK\a
_diffrn_radiation_wavelength 0.71073
_diffrn_reflns_av_R_equivalents 0.0390
_diffrn_reflns_av_unetI/netI 0.0443
_diffrn_reflns_Laue_measured_fraction_full 0.999
_diffrn_reflns_Laue_measured_fraction_max 0.994
_diffrn_reflns_limit_h_max 19
_diffrn_reflns_limit_h_min -20
_diffrn_reflns_limit_k_max 9
_diffrn_reflns_limit_k_min -12
_diffrn_reflns_limit_l_max 26
_diffrn_reflns_limit_l_min -24
_diffrn_reflns_number 21014
_diffrn_reflns_point_group_measured_fraction_full 0.999
_diffrn_reflns_point_group_measured_fraction_max 0.994
_diffrn_reflns_theta_full 25.242
_diffrn_reflns_theta_max 26.257
_diffrn_reflns_theta_min 1.248
_exptl_absorpt_coefficient_mu 2.710
_exptl_absorpt_correction_type multi-scan
_exptl_crystal_colour yellow
_exptl_crystal_density_diffrn 1.431
_exptl_crystal_description block
_exptl_crystal_F_000 1488
_exptl_crystal_size_max 0.200
_exptl_crystal_size_mid 0.180
_exptl_crystal_size_min 0.150
_exptl_transmission_factor_max 0.788
_exptl_transmission_factor_min 0.729
_refine_diff_density_max 1.427
_refine_diff_density_min -1.048
_refine_diff_density_rms 0.102
_refine_ls_extinction_method none
_refine_ls_goodness_of_fit_ref 1.050
_refine_ls_hydrogen_treatment constr
_refine_ls_matrix_type full
_refine_ls_number_parameters 351
_refine_ls_number_reflns 6818
_refine_ls_number_restraints 0
_refine_ls_restrained_S_all 1.050
_refine_ls_R_factor_all 0.0531
_refine_ls_R_factor_gt 0.0344
_refine_ls_shift/su_max 0.004
_refine_ls_shift/su_mean 0.000
_refine_ls_structure_factor_coef Fsqd
_refine_ls_weighting_details 'w=1/[\s^2^(Fo^2^)+(0.0405P)^2^+2.2317P] where P=(Fo^2^+2Fc^2^)/3'
_refine_ls_weighting_scheme calc
_refine_ls_wR_factor_gt 0.0849
_refine_ls_wR_factor_ref 0.0946
_reflns_Friedel_coverage 0.000
_reflns_number_gt 4793
_reflns_number_total 6818
_reflns_threshold_expression 'I > 2\s(I)'
_cod_data_source_file ma6b02413_si_003.cif
_cod_data_source_block 007
_cod_database_code 1545419
_shelx_space_group_comment
;
The symmetry employed for this shelxl refinement is uniquely defined
by the following loop, which should always be used as a source of
symmetry information in preference to the above space-group names.
They are only intended as comments.
;
_shelx_estimated_absorpt_t_min 0.613
_shelx_estimated_absorpt_t_max 0.687
_shelxl_version_number 2014-3

loop_
_space_group_symop_operation_xyz
'x, y, z'
'-x, y+1/2, -z+1/2'
'-x, -y, -z'
'x, -y-1/2, z-1/2'

loop_
_atom_site_label
_atom_site_type_symbol
_atom_site_fract_x
_atom_site_fract_y
_atom_site_fract_z
_atom_site_U_iso_or_equiv
_atom_site_adp_type
_atom_site_occupancy
_atom_site_site_symmetry_order
_atom_site_calc_flag
_atom_site_refinement_flags_posn
_atom_site_refinement_flags_adp
Tm1 Tm 0.28703(2) 1.00317(2) 0.34241(2) 0.02970(8) Uani 1 1 d . .
C1 C 0.1797(3) 1.1958(5) 0.3404(2) 0.0377(11) Uani 1 1 d . .
C2 C 0.1511(3) 1.1084(4) 0.3853(2) 0.0348(10) Uani 1 1 d . .
C3 C 0.2068(3) 1.1099(4) 0.4451(2) 0.0358(10) Uani 1 1 d . .
C4 C 0.2701(3) 1.2041(4) 0.4388(2) 0.0359(11) Uani 1 1 d . .
C5 C 0.2517(3) 1.2577(4) 0.3745(2) 0.0391(11) Uani 1 1 d . .
C6 C 0.3044(3) 1.3577(5) 0.3559(3) 0.0498(13) Uani 1 1 d . .
H6 H 0.2939 1.3937 0.3143 0.060 Uiso 1 1 calc R U
C7 C 0.3698(3) 1.3999(5) 0.3993(3) 0.0554(14) Uani 1 1 d . .
H7 H 0.4041 1.4653 0.3868 0.066 Uiso 1 1 calc R U
C8 C 0.3874(3) 1.3478(5) 0.4627(3) 0.0528(14) Uani 1 1 d . .
H8 H 0.4325 1.3799 0.4915 0.063 Uiso 1 1 calc R U
C9 C 0.3387(3) 1.2499(5) 0.4824(2) 0.0432(12) Uani 1 1 d . .
H9 H 0.3510 1.2144 0.5240 0.052 Uiso 1 1 calc R U
C10 C 0.1890(3) 1.0353(5) 0.4985(2) 0.0399(12) Uani 1 1 d . .
H10 H 0.2248 1.0370 0.5380 0.048 Uiso 1 1 calc R U
C11 C 0.1194(3) 0.9615(5) 0.4913(3) 0.0485(13) Uani 1 1 d . .
H11 H 0.1071 0.9131 0.5264 0.058 Uiso 1 1 calc R U
C12 C 0.0654(3) 0.9570(6) 0.4315(3) 0.0508(14) Uani 1 1 d . .
H12 H 0.0183 0.9047 0.4279 0.061 Uiso 1 1 calc R U
C13 C 0.0796(3) 1.0262(5) 0.3792(2) 0.0426(12) Uani 1 1 d . .
H13 H 0.0435 1.0204 0.3400 0.051 Uiso 1 1 calc R U
C14 C 0.1371(3) 1.2324(5) 0.2734(2) 0.0497(13) Uani 1 1 d . .
H14A H 0.0832 1.1911 0.2659 0.060 Uiso 1 1 calc R U
H14B H 0.1293 1.3292 0.2714 0.060 Uiso 1 1 calc R U
C15 C 0.1803(3) 1.1918(5) 0.2203(2) 0.0415(12) Uani 1 1 d . .
C16 C 0.1517(4) 1.2291(5) 0.1567(3) 0.0583(15) Uani 1 1 d . .
H16 H 0.1042 1.2804 0.1467 0.070 Uiso 1 1 calc R U
C17 C 0.1926(5) 1.1911(6) 0.1086(3) 0.0723(19) Uani 1 1 d . .
H17 H 0.1734 1.2154 0.0658 0.087 Uiso 1 1 calc R U
C18 C 0.2626(4) 1.1162(6) 0.1249(3) 0.0652(17) Uani 1 1 d . .
H18 H 0.2924 1.0903 0.0933 0.078 Uiso 1 1 calc R U
C19 C 0.2880(3) 1.0803(5) 0.1880(2) 0.0529(14) Uani 1 1 d . .
H19 H 0.3354 1.0290 0.1985 0.063 Uiso 1 1 calc R U
N1 N 0.2477(3) 1.1155(4) 0.23592(18) 0.0427(10) Uani 1 1 d . .
C20 C 0.2525(3) 0.8065(5) 0.2814(2) 0.0394(11) Uani 1 1 d . .
H20A H 0.2854 0.8118 0.2475 0.047 Uiso 1 1 calc R U
H20B H 0.2768 0.7349 0.3099 0.047 Uiso 1 1 calc R U
Si1 Si 0.15540(8) 0.73506(14) 0.24058(6) 0.0402(3) Uani 1 1 d . .
C21 C 0.1044(3) 0.6466(6) 0.3017(3) 0.0590(15) Uani 1 1 d . .
H21A H 0.1429 0.5873 0.3273 0.088 Uiso 1 1 calc R U
H21B H 0.0587 0.5953 0.2797 0.088 Uiso 1 1 calc R U
H21C H 0.0853 0.7118 0.3294 0.088 Uiso 1 1 calc R U
C22 C 0.1677(4) 0.6066(6) 0.1771(3) 0.0697(17) Uani 1 1 d . .
H22A H 0.1888 0.6495 0.1425 0.104 Uiso 1 1 calc R U
H22B H 0.1154 0.5670 0.1604 0.104 Uiso 1 1 calc R U
H22C H 0.2050 0.5378 0.1960 0.104 Uiso 1 1 calc R U
C23 C 0.0843(3) 0.8662(6) 0.1994(3) 0.0652(16) Uani 1 1 d . .
H23A H 0.0718 0.9293 0.2310 0.098 Uiso 1 1 calc R U
H23B H 0.0346 0.8243 0.1781 0.098 Uiso 1 1 calc R U
H23C H 0.1098 0.9126 0.1681 0.098 Uiso 1 1 calc R U
C24 C 0.4260(3) 1.0370(5) 0.3394(2) 0.0412(12) Uani 1 1 d . .
H24A H 0.4282 1.1156 0.3124 0.049 Uiso 1 1 calc R U
H24B H 0.4508 1.0636 0.3830 0.049 Uiso 1 1 calc R U
Si2 Si 0.49707(8) 0.91449(14) 0.31370(7) 0.0450(3) Uani 1 1 d . .
C25 C 0.6075(3) 0.9677(6) 0.3300(4) 0.0696(18) Uani 1 1 d . .
H25A H 0.6136 1.0495 0.3069 0.104 Uiso 1 1 calc R U
H25B H 0.6406 0.8984 0.3158 0.104 Uiso 1 1 calc R U
H25C H 0.6247 0.9825 0.3756 0.104 Uiso 1 1 calc R U
C26 C 0.4938(3) 0.7505(5) 0.3573(3) 0.0629(16) Uani 1 1 d . .
H26A H 0.5058 0.7657 0.4032 0.094 Uiso 1 1 calc R U
H26B H 0.5338 0.6902 0.3451 0.094 Uiso 1 1 calc R U
H26C H 0.4402 0.7115 0.3458 0.094 Uiso 1 1 calc R U
C27 C 0.4718(4) 0.8757(6) 0.2253(3) 0.0640(16) Uani 1 1 d . .
H27A H 0.4203 0.8295 0.2162 0.096 Uiso 1 1 calc R U
H27B H 0.5139 0.8197 0.2134 0.096 Uiso 1 1 calc R U
H27C H 0.4683 0.9581 0.2010 0.096 Uiso 1 1 calc R U
O1 O 0.32454(19) 0.8600(3) 0.43179(15) 0.0414(8) Uani 1 1 d . .
C28 C 0.3875(3) 0.8793(6) 0.4878(2) 0.0553(14) Uani 1 1 d . .
H28A H 0.3748 0.9562 0.5128 0.066 Uiso 1 1 calc R U
H28B H 0.4402 0.8942 0.4749 0.066 Uiso 1 1 calc R U
C29 C 0.3889(4) 0.7525(7) 0.5268(3) 0.0731(18) Uani 1 1 d . .
H29A H 0.4250 0.6859 0.5130 0.088 Uiso 1 1 calc R U
H29B H 0.4063 0.7701 0.5727 0.088 Uiso 1 1 calc R U
C30 C 0.3015(4) 0.7075(6) 0.5123(3) 0.0701(18) Uani 1 1 d . .
H30A H 0.2689 0.7541 0.5396 0.084 Uiso 1 1 calc R U
H30B H 0.2972 0.6113 0.5188 0.084 Uiso 1 1 calc R U
C31 C 0.2746(3) 0.7441(5) 0.4425(2) 0.0529(14) Uani 1 1 d . .
H31A H 0.2839 0.6698 0.4146 0.063 Uiso 1 1 calc R U
H31B H 0.2169 0.7671 0.4339 0.063 Uiso 1 1 calc R U
C32 C 1.0280(5) 0.6120(8) 0.5031(4) 0.086(2) Uiso 1 1 d . .
C34 C 0.8985(5) 0.5706(9) 0.5533(4) 0.104(3) Uiso 1 1 d . .
C35 C 0.9535(9) 0.5185(14) 0.5249(7) 0.152(5) Uiso 1 1 d . .
C36 C 0.9762(9) 0.6613(14) 0.5311(7) 0.184(5) Uiso 1 1 d . .
C33 C 1.0831(13) 0.582(2) 0.4764(10) 0.280(10) Uiso 1 1 d . .

loop_
_atom_site_aniso_label
_atom_site_aniso_U_11
_atom_site_aniso_U_22
_atom_site_aniso_U_33
_atom_site_aniso_U_23
_atom_site_aniso_U_13
_atom_site_aniso_U_12
Tm1 0.03042(12) 0.02795(12) 0.03096(12) 0.00037(9) 0.00603(8) 0.00191(8)
C1 0.038(3) 0.041(3) 0.036(3) -0.003(2) 0.010(2) 0.006(2)
C2 0.034(2) 0.036(3) 0.036(3) -0.008(2) 0.010(2) 0.009(2)
C3 0.040(3) 0.029(2) 0.039(3) -0.006(2) 0.010(2) 0.002(2)
C4 0.040(3) 0.034(3) 0.036(3) -0.007(2) 0.012(2) 0.005(2)
C5 0.043(3) 0.031(3) 0.047(3) -0.004(2) 0.017(2) 0.005(2)
C6 0.065(4) 0.034(3) 0.054(3) 0.002(2) 0.019(3) 0.005(2)
C7 0.059(4) 0.035(3) 0.078(4) -0.006(3) 0.027(3) -0.009(3)
C8 0.047(3) 0.045(3) 0.065(4) -0.018(3) 0.007(3) -0.003(2)
C9 0.046(3) 0.039(3) 0.044(3) -0.009(2) 0.007(2) 0.002(2)
C10 0.044(3) 0.043(3) 0.035(3) -0.003(2) 0.012(2) 0.003(2)
C11 0.059(4) 0.051(3) 0.040(3) 0.003(2) 0.024(3) -0.001(3)
C12 0.040(3) 0.058(3) 0.059(4) -0.012(3) 0.020(3) -0.009(2)
C13 0.035(3) 0.050(3) 0.043(3) -0.012(2) 0.007(2) 0.004(2)
C14 0.049(3) 0.042(3) 0.056(3) 0.006(2) 0.004(3) 0.015(2)
C15 0.055(3) 0.029(3) 0.038(3) 0.005(2) 0.000(2) -0.003(2)
C16 0.079(4) 0.041(3) 0.047(3) 0.011(3) -0.009(3) 0.000(3)
C17 0.124(6) 0.056(4) 0.033(3) 0.006(3) 0.002(4) -0.016(4)
C18 0.113(5) 0.050(4) 0.039(3) -0.002(3) 0.029(3) -0.010(4)
C19 0.067(4) 0.047(3) 0.048(3) 0.003(3) 0.020(3) 0.004(3)
N1 0.054(3) 0.037(2) 0.039(2) 0.0046(18) 0.013(2) 0.0041(19)
C20 0.044(3) 0.037(3) 0.037(3) 0.001(2) 0.007(2) -0.002(2)
Si1 0.0397(8) 0.0396(8) 0.0396(7) -0.0044(6) 0.0023(6) -0.0046(6)
C21 0.051(3) 0.065(4) 0.061(4) 0.007(3) 0.007(3) -0.019(3)
C22 0.072(4) 0.067(4) 0.067(4) -0.027(3) 0.005(3) -0.009(3)
C23 0.057(4) 0.061(4) 0.072(4) 0.009(3) -0.006(3) 0.000(3)
C24 0.046(3) 0.029(3) 0.048(3) 0.000(2) 0.009(2) -0.006(2)
Si2 0.0402(8) 0.0366(8) 0.0615(9) 0.0010(7) 0.0179(7) 0.0032(6)
C25 0.042(3) 0.068(4) 0.101(5) 0.007(3) 0.019(3) 0.006(3)
C26 0.053(3) 0.045(3) 0.091(4) 0.014(3) 0.016(3) 0.009(3)
C27 0.072(4) 0.058(4) 0.068(4) -0.001(3) 0.029(3) 0.018(3)
O1 0.046(2) 0.0359(19) 0.0409(19) 0.0061(15) 0.0045(15) -0.0016(15)
C28 0.057(3) 0.057(4) 0.047(3) 0.006(3) -0.006(3) -0.003(3)
C29 0.081(5) 0.078(5) 0.057(4) 0.022(3) 0.002(3) 0.014(4)
C30 0.084(5) 0.064(4) 0.062(4) 0.026(3) 0.014(3) 0.005(3)
C31 0.064(4) 0.042(3) 0.053(3) 0.007(3) 0.012(3) -0.009(3)

loop_
_atom_type_symbol
_atom_type_description
_atom_type_scat_dispersion_real
_atom_type_scat_dispersion_imag
_atom_type_scat_source
C C 0.0033 0.0016 'International Tables Vol C Tables 4.2.6.8 and 6.1.1.4'
H H 0.0000 0.0000 'International Tables Vol C Tables 4.2.6.8 and 6.1.1.4'
N N 0.0061 0.0033 'International Tables Vol C Tables 4.2.6.8 and 6.1.1.4'
O O 0.0106 0.0060 'International Tables Vol C Tables 4.2.6.8 and 6.1.1.4'
Si Si 0.0817 0.0704 'International Tables Vol C Tables 4.2.6.8 and 6.1.1.4'
Tm Tm -0.3139 5.2483 'International Tables Vol C Tables 4.2.6.8 and 6.1.1.4'

loop_
_geom_angle_atom_site_label_1
_geom_angle_atom_site_label_2
_geom_angle_atom_site_label_3
_geom_angle
_geom_angle_site_symmetry_1
_geom_angle_site_symmetry_3
C24 Tm1 O1 89.12(15) . .
C24 Tm1 C20 104.55(16) . .
O1 Tm1 C20 86.29(13) . .
C24 Tm1 N1 90.88(16) . .
O1 Tm1 N1 169.28(11) . .
C20 Tm1 N1 83.33(14) . .
C24 Tm1 C1 124.49(15) . .
O1 Tm1 C1 122.81(13) . .
C20 Tm1 C1 120.07(15) . .
N1 Tm1 C1 65.44(13) . .
C24 Tm1 C5 97.47(15) . .
O1 Tm1 C5 113.96(13) . .
C20 Tm1 C5 150.37(15) . .
N1 Tm1 C5 76.66(13) . .
C1 Tm1 C5 30.89(14) . .
C24 Tm1 C2 144.54(15) . .
O1 Tm1 C2 94.91(12) . .
C20 Tm1 C2 110.86(15) . .
N1 Tm1 C2 91.30(13) . .
C1 Tm1 C2 30.47(13) . .
C5 Tm1 C2 48.97(13) . .
C24 Tm1 C4 97.88(15) . .
O1 Tm1 C4 84.57(12) . .
C20 Tm1 C4 155.60(15) . .
N1 Tm1 C4 106.04(13) . .
C1 Tm1 C4 49.79(13) . .
C5 Tm1 C4 29.39(13) . .
C2 Tm1 C4 47.78(13) . .
C24 Tm1 C3 123.08(15) . .
O1 Tm1 C3 73.91(12) . .
C20 Tm1 C3 127.15(14) . .
N1 Tm1 C3 114.75(13) . .
C1 Tm1 C3 49.32(13) . .
C5 Tm1 C3 48.03(13) . .
C2 Tm1 C3 28.71(12) . .
C4 Tm1 C3 28.47(12) . .
C5 C1 C2 106.2(4) . .
C5 C1 C14 125.6(4) . .
C2 C1 C14 127.6(4) . .
C5 C1 Tm1 78.4(3) . .
C2 C1 Tm1 81.2(3) . .
C14 C1 Tm1 113.6(3) . .
C3 C2 C1 109.7(4) . .
C3 C2 C13 119.1(4) . .
C1 C2 C13 131.2(4) . .
C3 C2 Tm1 81.4(2) . .
C1 C2 Tm1 68.3(2) . .
C13 C2 Tm1 117.7(3) . .
C10 C3 C2 119.9(4) . .
C10 C3 C4 132.4(4) . .
C2 C3 C4 107.4(4) . .
C10 C3 Tm1 125.3(3) . .
C2 C3 Tm1 69.9(2) . .
C4 C3 Tm1 74.5(2) . .
C9 C4 C3 132.5(4) . .
C9 C4 C5 120.4(4) . .
C3 C4 C5 107.0(4) . .
C9 C4 Tm1 120.8(3) . .
C3 C4 Tm1 77.1(2) . .
C5 C4 Tm1 68.3(2) . .
C1 C5 C6 131.8(5) . .
C1 C5 C4 109.6(4) . .
C6 C5 C4 118.6(4) . .
C1 C5 Tm1 70.7(2) . .
C6 C5 Tm1 114.4(3) . .
C4 C5 Tm1 82.3(3) . .
C7 C6 C5 119.4(5) . .
C6 C7 C8 121.9(5) . .
C9 C8 C7 120.5(5) . .
C8 C9 C4 119.1(5) . .
C11 C10 C3 119.3(5) . .
C10 C11 C12 120.8(5) . .
C13 C12 C11 122.2(5) . .
C12 C13 C2 118.7(5) . .
C15 C14 C1 115.2(4) . .
N1 C15 C16 120.9(5) . .
N1 C15 C14 117.6(4) . .
C16 C15 C14 121.4(5) . .
C17 C16 C15 120.5(6) . .
C16 C17 C18 118.5(5) . .
C19 C18 C17 119.1(6) . .
N1 C19 C18 123.2(5) . .
C15 N1 C19 117.8(4) . .
C15 N1 Tm1 123.3(3) . .
C19 N1 Tm1 117.9(3) . .
Si1 C20 Tm1 133.4(2) . .
C20 Si1 C23 112.2(2) . .
C20 Si1 C21 109.2(2) . .
C23 Si1 C21 108.6(3) . .
C20 Si1 C22 113.5(2) . .
C23 Si1 C22 106.6(3) . .
C21 Si1 C22 106.5(3) . .
Si2 C24 Tm1 126.7(2) . .
C24 Si2 C27 112.6(2) . .
C24 Si2 C26 111.0(2) . .
C27 Si2 C26 106.5(3) . .
C24 Si2 C25 114.5(2) . .
C27 Si2 C25 106.2(3) . .
C26 Si2 C25 105.5(3) . .
C28 O1 C31 109.2(4) . .
C28 O1 Tm1 128.5(3) . .
C31 O1 Tm1 121.6(3) . .
O1 C28 C29 105.8(4) . .
C30 C29 C28 102.7(5) . .
C29 C30 C31 103.7(5) . .
O1 C31 C30 105.2(4) . .
C33 C32 C36 170.6(16) . .
C33 C32 C35 50.6(12) . 3_766
C36 C32 C35 138.8(12) . 3_766
C33 C32 C35 131.0(14) . .
C36 C32 C35 58.4(8) . .
C35 C32 C35 80.5(10) 3_766 .
C35 C34 C33 43.7(9) . 3_766
C35 C34 C36 56.8(8) . .
C33 C34 C36 100.4(10) 3_766 .
C33 C35 C34 86.9(17) 3_766 .
C33 C35 C36 162(2) 3_766 .
C34 C35 C36 76.2(11) . .
C33 C35 C32 51.9(13) 3_766 3_766
C34 C35 C32 138.7(13) . 3_766
C36 C35 C32 144.8(14) . 3_766
C33 C35 C32 151.1(18) 3_766 .
C34 C35 C32 121.6(12) . .
C36 C35 C32 45.4(7) . .
C32 C35 C32 99.5(10) 3_766 .
C33 C35 C35 105.7(18) 3_766 3_766
C34 C35 C35 166.6(15) . 3_766
C36 C35 C35 90.9(12) . 3_766
C32 C35 C35 53.9(7) 3_766 3_766
C32 C35 C35 45.6(6) . 3_766
C32 C36 C35 76.2(11) . .
C32 C36 C34 123.2(12) . .
C35 C36 C34 47.1(8) . .
C35 C33 C32 77.5(17) 3_766 .
C35 C33 C34 49.4(12) 3_766 3_766
C32 C33 C34 126.9(18) . 3_766

loop_
_geom_bond_atom_site_label_1
_geom_bond_atom_site_label_2
_geom_bond_distance
_geom_bond_site_symmetry_2
Tm1 C24 2.340(5) .
Tm1 O1 2.347(3) .
Tm1 C20 2.350(4) .
Tm1 N1 2.477(4) .
Tm1 C1 2.608(4) .
Tm1 C5 2.707(4) .
Tm1 C2 2.774(4) .
Tm1 C4 2.888(4) .
Tm1 C3 2.922(4) .
C1 C5 1.419(6) .
C1 C2 1.423(6) .
C1 C14 1.500(6) .
C2 C3 1.419(6) .
C2 C13 1.426(6) .
C3 C10 1.415(6) .
C3 C4 1.429(6) .
C4 C9 1.403(6) .
C4 C5 1.430(6) .
C5 C6 1.422(7) .
C6 C7 1.353(7) .
C7 C8 1.409(7) .
C8 C9 1.373(7) .
C10 C11 1.354(7) .
C11 C12 1.408(7) .
C12 C13 1.348(7) .
C14 C15 1.481(7) .
C15 N1 1.343(6) .
C15 C16 1.385(6) .
C16 C17 1.363(8) .
C17 C18 1.371(9) .
C18 C19 1.363(7) .
C19 N1 1.346(6) .
C20 Si1 1.828(5) .
Si1 C23 1.863(5) .
Si1 C21 1.874(5) .
Si1 C22 1.880(5) .
C24 Si2 1.839(5) .
Si2 C27 1.865(6) .
Si2 C26 1.873(5) .
Si2 C25 1.878(6) .
O1 C28 1.440(5) .
O1 C31 1.458(6) .
C28 C29 1.499(7) .
C29 C30 1.495(8) .
C30 C31 1.498(7) .
C32 C33 1.19(2) .
C32 C36 1.226(15) .
C32 C35 1.477(15) 3_766
C32 C35 1.672(16) .
C34 C35 1.284(15) .
C34 C33 1.69(3) 3_766
C34 C36 1.703(17) .
C35 C33 1.17(2) 3_766
C35 C36 1.467(16) .
C35 C32 1.477(15) 3_766
C35 C35 2.04(3) 3_766
C33 C35 1.17(2) 3_766
C33 C34 1.69(3) 3_766
